data_4084496
loop_
_publ_author_name
'Yuan, Dan'
'Huynh, Han Vinh'

_publ_section_title
;
 Hetero-dicarbene Complexes of Palladium(II): Syntheses and Catalytic
 Activities
;
_journal_issue 21
_journal_name_full Organometallics
_journal_page_first 6033
_journal_paper_doi 10.1021/om500659v
_journal_volume 33
_journal_year 2014
_chemical_formula_sum 'C28 H28 Cl2 F6 N4 O4 Pd'
_chemical_formula_weight 775.84
_chemical_name_systematic
; 
 ? 
;
_space_group_IT_number 14
_symmetry_cell_setting monoclinic
_symmetry_space_group_name_Hall '-P 2ybc'
_symmetry_space_group_name_H-M 'P 1 21/c 1'
_atom_sites_solution_hydrogens geom
_atom_sites_solution_primary direct
_atom_sites_solution_secondary difmap
_audit_creation_method SHELXL-97
_cell_angle_alpha 90.00
_cell_angle_beta 98.911(2)
_cell_angle_gamma 90.00
_cell_formula_units_Z 4
_cell_length_a 11.5532(14)
_cell_length_b 16.799(2)
_cell_length_c 15.8611(19)
_cell_measurement_reflns_used 9964
_cell_measurement_temperature 100(2)
_cell_measurement_theta_max 28.26
_cell_measurement_theta_min 2.37
_cell_volume 3041.2(6)
_computing_cell_refinement 'Bruker SAINT'
_computing_data_collection 'Bruker APEX2'
_computing_data_reduction 'Bruker SAINT'
_computing_molecular_graphics 'Bruker SHELXTL'
_computing_publication_material 'Bruker SHELXTL'
_computing_structure_refinement 'SHELXL-97 (Sheldrick, 1997)'
_computing_structure_solution 'SHELXS-97 (Sheldrick, 1990)'
_diffrn_ambient_temperature 100(2)
_diffrn_measured_fraction_theta_full 1.000
_diffrn_measured_fraction_theta_max 1.000
_diffrn_measurement_device_type 'Bruker APEX-II CCD'
_diffrn_measurement_method '\f and \w scans'
_diffrn_radiation_monochromator graphite
_diffrn_radiation_source 'fine-focus sealed tube'
_diffrn_radiation_type MoK\a
_diffrn_radiation_wavelength 0.71073
_diffrn_reflns_av_R_equivalents 0.0247
_diffrn_reflns_av_sigmaI/netI 0.0281
_diffrn_reflns_limit_h_max 15
_diffrn_reflns_limit_h_min -13
_diffrn_reflns_limit_k_max 16
_diffrn_reflns_limit_k_min -21
_diffrn_reflns_limit_l_max 20
_diffrn_reflns_limit_l_min -20
_diffrn_reflns_number 21569
_diffrn_reflns_theta_full 27.50
_diffrn_reflns_theta_max 27.50
_diffrn_reflns_theta_min 1.78
_diffrn_standards_number 0
_exptl_absorpt_coefficient_mu 0.864
_exptl_absorpt_correction_T_max 0.7457
_exptl_absorpt_correction_T_min 0.6453
_exptl_absorpt_correction_type multi-scan
_exptl_absorpt_process_details 'Sadabs, (Sheldrick 2012)'
_exptl_crystal_colour Colourless
_exptl_crystal_density_diffrn 1.694
_exptl_crystal_density_meas ?
_exptl_crystal_density_method 'not measured'
_exptl_crystal_description Block
_exptl_crystal_F_000 1560
_exptl_crystal_size_max 0.26
_exptl_crystal_size_mid 0.24
_exptl_crystal_size_min 0.24
_refine_diff_density_max 1.018
_refine_diff_density_min -0.629
_refine_diff_density_rms 0.074
_refine_ls_extinction_method none
_refine_ls_goodness_of_fit_ref 1.040
_refine_ls_hydrogen_treatment mixed
_refine_ls_matrix_type full
_refine_ls_number_parameters 410
_refine_ls_number_reflns 6979
_refine_ls_number_restraints 0
_refine_ls_restrained_S_all 1.040
_refine_ls_R_factor_all 0.0328
_refine_ls_R_factor_gt 0.0281
_refine_ls_shift/su_max 0.001
_refine_ls_shift/su_mean 0.000
_refine_ls_structure_factor_coef Fsqd
_refine_ls_weighting_details 'calc w=1/[\s^2^(Fo^2^)+(0.0361P)^2^+1.8653P] where P=(Fo^2^+2Fc^2^)/3'
_refine_ls_weighting_scheme calc
_refine_ls_wR_factor_gt 0.0698
_refine_ls_wR_factor_ref 0.0720
_reflns_number_gt 6206
_reflns_number_total 6979
_reflns_threshold_expression >2sigma(I)
_cod_data_source_file om500659v_si_002.cif
_cod_data_source_block b730
_cod_depositor_comments
;
The following automatic conversions were performed:

'_symmetry_cell_setting' value 'Monoclinic' changed to 'monoclinic'
according to
/home/saulius/struct/COD-crude-data--automatic-downloads/rss-feeds/ACS/lib/dictionaries/cif_core.dic
dictionary named 'cif_core.dic' version 2.4.2 from
2011-04-26.

'_exptl_absorpt_correction_type' value 'Multi-scan'
changed to 'multi-scan' according to
/home/saulius/struct/COD-crude-data--automatic-downloads/rss-feeds/ACS/lib/dictionaries/cif_core.dic
dictionary named 'cif_core.dic' version 2.4.2 from 2011-04-26.

Automatic conversion script
Id: cif_fix_values 2827 2014-09-09 07:05:25Z andrius 

 Adding full bibliography for 4084495--4084497.cif.

The following automatic conversions were performed:

'_exptl_crystal_density_meas' value 'Not Measured' was changed to '?'
- the value is perceived as not measured.

Automatic conversion script
Id: cif_fix_values 3008 2015-01-20 13:52:24Z robertas 
;
_cod_original_sg_symbol_H-M P2(1)/c
_cod_database_code 4084496

loop_
_symmetry_equiv_pos_as_xyz
'x, y, z'
'-x, y+1/2, -z+1/2'
'-x, -y, -z'
'x, -y-1/2, z-1/2'

loop_
_atom_site_label
_atom_site_type_symbol
_atom_site_fract_x
_atom_site_fract_y
_atom_site_fract_z
_atom_site_U_iso_or_equiv
_atom_site_adp_type
_atom_site_occupancy
_atom_site_symmetry_multiplicity
_atom_site_calc_flag
_atom_site_refinement_flags
Cl1 Cl 0.72722(5) 0.17416(4) 1.00597(3) 0.03227(13) Uani 1 1 d .
C1S C 0.7244(2) 0.08001(16) 0.95698(15) 0.0398(6) Uani 1 1 d .
H1S1 H 0.7193 0.0868 0.8945 0.048 Uiso 1 1 calc R
H1S2 H 0.6540 0.0505 0.9679 0.048 Uiso 1 1 calc R
Pd1 Pd 0.336175(12) 0.028899(8) 0.272111(8) 0.01621(5) Uani 1 1 d .
F1 F 0.15876(13) -0.24659(9) 0.30762(11) 0.0490(4) Uani 1 1 d .
F2 F 0.33582(12) -0.27580(8) 0.29938(9) 0.0364(3) Uani 1 1 d .
F3 F 0.22718(15) -0.22791(8) 0.19100(8) 0.0446(4) Uani 1 1 d .
F4 F 0.75201(12) -0.06591(8) 0.21289(9) 0.0372(3) Uani 1 1 d .
F5 F 0.61960(12) -0.04346(10) 0.10486(9) 0.0409(4) Uani 1 1 d .
F6 F 0.70961(12) 0.05380(8) 0.17362(9) 0.0343(3) Uani 1 1 d .
O1 O 0.28573(13) -0.08796(8) 0.24903(8) 0.0229(3) Uani 1 1 d .
O2 O 0.31705(17) -0.13060(10) 0.38485(10) 0.0406(4) Uani 1 1 d .
O3 O 0.47138(12) 0.00705(9) 0.20302(8) 0.0211(3) Uani 1 1 d .
O4 O 0.60189(15) -0.02586(11) 0.31791(10) 0.0384(4) Uani 1 1 d .
N1 N 0.09212(14) 0.05721(10) 0.30192(10) 0.0194(3) Uani 1 1 d .
N2 N 0.21760(14) 0.06608(10) 0.41901(10) 0.0188(3) Uani 1 1 d .
N3 N 0.45254(14) 0.17352(10) 0.35441(10) 0.0188(3) Uani 1 1 d .
N4 N 0.36177(13) 0.20088(10) 0.22945(10) 0.0168(3) Uani 1 1 d .
C1 C 0.20691(17) 0.05117(11) 0.33438(12) 0.0184(4) Uani 1 1 d .
C2 C 0.02749(17) 0.07624(11) 0.36645(13) 0.0212(4) Uani 1 1 d .
C3 C -0.09152(18) 0.08850(13) 0.36476(14) 0.0267(4) Uani 1 1 d .
H3 H -0.1459 0.0852 0.3134 0.032 Uiso 1 1 calc R
C4 C -0.1265(2) 0.10582(13) 0.44253(16) 0.0313(5) Uani 1 1 d .
H4 H -0.2071 0.1149 0.4445 0.038 Uiso 1 1 calc R
C5 C -0.0466(2) 0.11023(13) 0.51770(15) 0.0304(5) Uani 1 1 d .
H5 H -0.0745 0.1220 0.5696 0.036 Uiso 1 1 calc R
C6 C 0.07211(19) 0.09795(12) 0.51935(13) 0.0255(4) Uani 1 1 d .
H6 H 0.1263 0.1006 0.5709 0.031 Uiso 1 1 calc R
C7 C 0.10776(17) 0.08151(11) 0.44117(12) 0.0203(4) Uani 1 1 d .
C8 C 0.03977(19) 0.04109(13) 0.21318(13) 0.0261(4) Uani 1 1 d .
H8A H 0.1019 0.0365 0.1778 0.039 Uiso 1 1 calc R
H8B H -0.0130 0.0848 0.1919 0.039 Uiso 1 1 calc R
H8C H -0.0045 -0.0088 0.2106 0.039 Uiso 1 1 calc R
C9 C 0.32489(18) 0.05275(13) 0.48031(12) 0.0218(4) Uani 1 1 d .
H9A H 0.3672 0.0071 0.4601 0.026 Uiso 1 1 calc R
H9B H 0.3019 0.0373 0.5356 0.026 Uiso 1 1 calc R
C10 C 0.40959(18) 0.12249(12) 0.49590(12) 0.0223(4) Uani 1 1 d .
H10A H 0.4537 0.1175 0.5544 0.027 Uiso 1 1 calc R
H10B H 0.3631 0.1721 0.4941 0.027 Uiso 1 1 calc R
C11 C 0.49802(17) 0.13147(13) 0.43399(11) 0.0214(4) Uani 1 1 d .
H11A H 0.5673 0.1606 0.4632 0.026 Uiso 1 1 calc R
H11B H 0.5245 0.0778 0.4195 0.026 Uiso 1 1 calc R
C12 C 0.38401(16) 0.14085(12) 0.28649(11) 0.0170(4) Uani 1 1 d .
C13 C 0.47341(17) 0.25289(12) 0.33940(13) 0.0222(4) Uani 1 1 d .
H13 H 0.5195 0.2885 0.3773 0.027 Uiso 1 1 calc R
C14 C 0.41642(17) 0.27015(12) 0.26140(12) 0.0206(4) Uani 1 1 d .
H14 H 0.4140 0.3203 0.2335 0.025 Uiso 1 1 calc R
C15 C 0.27837(16) 0.19685(11) 0.15132(11) 0.0165(4) Uani 1 1 d .
C16 C 0.16220(16) 0.21558(11) 0.15630(11) 0.0179(4) Uani 1 1 d .
C17 C 0.08130(16) 0.21097(12) 0.08188(12) 0.0190(4) Uani 1 1 d .
H17 H 0.0011 0.2215 0.0842 0.023 Uiso 1 1 calc R
C18 C 0.11516(17) 0.19134(11) 0.00397(12) 0.0183(4) Uani 1 1 d .
C19 C 0.23260(17) 0.17626(11) 0.00163(11) 0.0188(4) Uani 1 1 d .
H19 H 0.2564 0.1644 -0.0517 0.023 Uiso 1 1 calc R
C20 C 0.31692(16) 0.17793(11) 0.07462(12) 0.0179(4) Uani 1 1 d .
C21 C 0.12511(18) 0.24353(13) 0.23844(12) 0.0222(4) Uani 1 1 d .
H21A H 0.1731 0.2171 0.2868 0.033 Uiso 1 1 calc R
H21B H 0.0424 0.2303 0.2382 0.033 Uiso 1 1 calc R
H21C H 0.1357 0.3013 0.2437 0.033 Uiso 1 1 calc R
C22 C 0.02627(18) 0.18864(13) -0.07586(12) 0.0243(4) Uani 1 1 d .
H22A H 0.0175 0.2419 -0.1013 0.036 Uiso 1 1 calc R
H22B H -0.0492 0.1709 -0.0618 0.036 Uiso 1 1 calc R
H22C H 0.0525 0.1514 -0.1165 0.036 Uiso 1 1 calc R
C23 C 0.44376(17) 0.16208(13) 0.07012(12) 0.0226(4) Uani 1 1 d .
H23A H 0.4888 0.2113 0.0824 0.034 Uiso 1 1 calc R
H23B H 0.4517 0.1432 0.0128 0.034 Uiso 1 1 calc R
H23C H 0.4735 0.1214 0.1122 0.034 Uiso 1 1 calc R
C24 C 0.28977(17) -0.13848(12) 0.30793(12) 0.0218(4) Uani 1 1 d .
C25 C 0.25242(17) -0.22248(13) 0.27536(13) 0.0238(4) Uani 1 1 d .
C26 C 0.57030(18) -0.01266(11) 0.24244(12) 0.0199(4) Uani 1 1 d .
C27 C 0.66364(19) -0.01760(12) 0.18296(13) 0.0233(4) Uani 1 1 d .
Cl2 Cl 0.85141(7) 0.02416(4) 0.99632(5) 0.04756(17) Uani 1 1 d .

loop_
_atom_site_aniso_label
_atom_site_aniso_U_11
_atom_site_aniso_U_22
_atom_site_aniso_U_33
_atom_site_aniso_U_23
_atom_site_aniso_U_13
_atom_site_aniso_U_12
Cl1 0.0271(3) 0.0450(3) 0.0255(3) -0.0001(2) 0.0066(2) 0.0085(2)
C1S 0.0490(15) 0.0437(15) 0.0259(11) -0.0037(10) 0.0028(10) -0.0146(12)
Pd1 0.01836(8) 0.01855(9) 0.01160(8) -0.00067(5) 0.00187(5) 0.00134(5)
F1 0.0304(8) 0.0481(9) 0.0722(11) -0.0036(8) 0.0198(7) -0.0178(7)
F2 0.0333(7) 0.0284(7) 0.0452(8) 0.0050(6) -0.0008(6) 0.0049(5)
F3 0.0740(11) 0.0280(7) 0.0247(7) 0.0016(6) -0.0146(7) -0.0090(7)
F4 0.0289(7) 0.0353(8) 0.0500(8) 0.0101(6) 0.0142(6) 0.0141(6)
F5 0.0333(7) 0.0641(10) 0.0273(7) -0.0211(7) 0.0111(6) -0.0015(7)
F6 0.0387(8) 0.0268(7) 0.0409(8) 0.0034(6) 0.0174(6) -0.0030(6)
O1 0.0322(8) 0.0199(7) 0.0166(6) 0.0012(5) 0.0035(6) 0.0001(6)
O2 0.0616(12) 0.0374(10) 0.0190(7) 0.0039(7) -0.0063(7) -0.0118(8)
O3 0.0220(7) 0.0254(7) 0.0162(6) -0.0012(6) 0.0039(5) 0.0028(6)
O4 0.0336(9) 0.0638(13) 0.0174(7) 0.0073(7) 0.0032(6) 0.0162(8)
N1 0.0194(8) 0.0210(8) 0.0172(7) 0.0013(7) 0.0013(6) 0.0000(6)
N2 0.0212(8) 0.0200(8) 0.0156(7) 0.0002(6) 0.0040(6) 0.0021(6)
N3 0.0177(8) 0.0234(9) 0.0146(7) -0.0018(6) 0.0007(6) 0.0017(6)
N4 0.0163(7) 0.0192(8) 0.0153(7) -0.0010(6) 0.0036(6) 0.0009(6)
C1 0.0215(9) 0.0166(9) 0.0169(8) 0.0016(7) 0.0023(7) -0.0011(7)
C2 0.0238(10) 0.0160(9) 0.0251(10) 0.0027(8) 0.0075(8) -0.0004(7)
C3 0.0218(10) 0.0226(11) 0.0366(12) 0.0036(9) 0.0067(9) 0.0002(8)
C4 0.0264(11) 0.0214(11) 0.0501(14) 0.0014(10) 0.0181(10) 0.0001(8)
C5 0.0376(13) 0.0207(11) 0.0385(12) -0.0042(9) 0.0242(10) -0.0035(9)
C6 0.0344(11) 0.0196(10) 0.0250(10) -0.0016(8) 0.0128(9) -0.0028(8)
C7 0.0225(10) 0.0165(9) 0.0231(9) 0.0013(8) 0.0076(8) -0.0006(7)
C8 0.0249(10) 0.0317(12) 0.0199(10) 0.0019(8) -0.0018(8) -0.0039(8)
C9 0.0248(10) 0.0264(10) 0.0135(8) 0.0007(8) 0.0002(7) 0.0039(8)
C10 0.0240(10) 0.0281(11) 0.0137(8) -0.0020(8) -0.0002(7) 0.0037(8)
C11 0.0183(9) 0.0295(11) 0.0148(8) -0.0010(8) -0.0026(7) 0.0033(8)
C12 0.0150(9) 0.0226(10) 0.0139(8) -0.0010(7) 0.0032(7) 0.0030(7)
C13 0.0204(9) 0.0240(10) 0.0223(9) -0.0058(8) 0.0034(7) -0.0013(7)
C14 0.0221(9) 0.0188(10) 0.0214(9) -0.0034(8) 0.0052(7) -0.0008(7)
C15 0.0178(9) 0.0172(9) 0.0140(8) 0.0008(7) 0.0014(7) -0.0006(7)
C16 0.0202(9) 0.0176(9) 0.0166(8) 0.0014(7) 0.0054(7) 0.0013(7)
C17 0.0157(9) 0.0210(10) 0.0206(9) 0.0033(8) 0.0033(7) 0.0021(7)
C18 0.0216(9) 0.0167(9) 0.0159(8) 0.0045(7) 0.0010(7) -0.0022(7)
C19 0.0230(10) 0.0198(10) 0.0144(8) 0.0011(7) 0.0056(7) -0.0010(7)
C20 0.0192(9) 0.0178(9) 0.0173(9) 0.0020(7) 0.0050(7) 0.0002(7)
C21 0.0218(10) 0.0265(11) 0.0195(9) -0.0023(8) 0.0071(7) 0.0019(8)
C22 0.0217(10) 0.0331(12) 0.0174(9) 0.0043(8) 0.0013(7) -0.0021(8)
C23 0.0202(10) 0.0307(11) 0.0178(9) 0.0009(8) 0.0063(7) 0.0045(8)
C24 0.0185(9) 0.0264(11) 0.0196(9) 0.0029(8) 0.0004(7) -0.0011(8)
C25 0.0189(9) 0.0267(11) 0.0244(10) 0.0069(8) -0.0011(8) -0.0021(8)
C26 0.0238(10) 0.0165(9) 0.0196(9) -0.0017(7) 0.0043(8) 0.0014(7)
C27 0.0252(10) 0.0227(10) 0.0226(10) -0.0011(8) 0.0055(8) 0.0022(8)
Cl2 0.0713(5) 0.0289(3) 0.0502(4) 0.0058(3) 0.0334(4) 0.0081(3)

loop_
_atom_type_symbol
_atom_type_description
_atom_type_scat_dispersion_real
_atom_type_scat_dispersion_imag
_atom_type_scat_source
C C 0.0033 0.0016 'International Tables Vol C Tables 4.2.6.8 and 6.1.1.4'
H H 0.0000 0.0000 'International Tables Vol C Tables 4.2.6.8 and 6.1.1.4'
N N 0.0061 0.0033 'International Tables Vol C Tables 4.2.6.8 and 6.1.1.4'
O O 0.0106 0.0060 'International Tables Vol C Tables 4.2.6.8 and 6.1.1.4'
F F 0.0171 0.0103 'International Tables Vol C Tables 4.2.6.8 and 6.1.1.4'
Pd Pd -0.9988 1.0072 'International Tables Vol C Tables 4.2.6.8 and 6.1.1.4'
Cl Cl 0.1484 0.1585 'International Tables Vol C Tables 4.2.6.8 and 6.1.1.4'

loop_
_geom_angle_atom_site_label_1
_geom_angle_atom_site_label_2
_geom_angle_atom_site_label_3
_geom_angle
Cl1 C1S Cl2 111.28(13)
Cl1 C1S H1S1 109.4
Cl2 C1S H1S1 109.4
Cl1 C1S H1S2 109.4
Cl2 C1S H1S2 109.4
H1S1 C1S H1S2 108.0
C1 Pd1 C12 88.93(8)
C1 Pd1 O1 93.15(7)
C12 Pd1 O1 176.48(6)
C1 Pd1 O3 178.41(7)
C12 Pd1 O3 90.54(7)
O1 Pd1 O3 87.31(6)
C24 O1 Pd1 122.21(13)
C26 O3 Pd1 118.94(12)
C1 N1 C2 110.09(16)
C1 N1 C8 125.88(17)
C2 N1 C8 123.91(17)
C1 N2 C7 109.77(16)
C1 N2 C9 124.52(16)
C7 N2 C9 124.73(16)
C12 N3 C13 110.55(16)
C12 N3 C11 125.21(17)
C13 N3 C11 124.23(16)
C12 N4 C14 110.72(16)
C12 N4 C15 124.72(16)
C14 N4 C15 123.95(16)
N1 C1 N2 107.33(16)
N1 C1 Pd1 127.26(14)
N2 C1 Pd1 125.38(14)
C3 C2 C7 122.39(19)
C3 C2 N1 131.47(19)
C7 C2 N1 106.14(17)
C2 C3 C4 116.0(2)
C2 C3 H3 122.0
C4 C3 H3 122.0
C3 C4 C5 121.8(2)
C3 C4 H4 119.1
C5 C4 H4 119.1
C6 C5 C4 122.1(2)
C6 C5 H5 118.9
C4 C5 H5 118.9
C5 C6 C7 116.2(2)
C5 C6 H6 121.9
C7 C6 H6 121.9
C2 C7 N2 106.66(16)
C2 C7 C6 121.42(19)
N2 C7 C6 131.90(19)
N1 C8 H8A 109.5
N1 C8 H8B 109.5
H8A C8 H8B 109.5
N1 C8 H8C 109.5
H8A C8 H8C 109.5
H8B C8 H8C 109.5
N2 C9 C10 116.46(17)
N2 C9 H9A 108.2
C10 C9 H9A 108.2
N2 C9 H9B 108.2
C10 C9 H9B 108.2
H9A C9 H9B 107.3
C9 C10 C11 116.62(16)
C9 C10 H10A 108.1
C11 C10 H10A 108.1
C9 C10 H10B 108.1
C11 C10 H10B 108.1
H10A C10 H10B 107.3
N3 C11 C10 114.38(16)
N3 C11 H11A 108.7
C10 C11 H11A 108.7
N3 C11 H11B 108.7
C10 C11 H11B 108.7
H11A C11 H11B 107.6
N3 C12 N4 104.93(16)
N3 C12 Pd1 126.98(14)
N4 C12 Pd1 127.99(13)
C14 C13 N3 107.09(17)
C14 C13 H13 126.5
N3 C13 H13 126.5
C13 C14 N4 106.71(18)
C13 C14 H14 126.6
N4 C14 H14 126.6
C16 C15 C20 122.79(17)
C16 C15 N4 117.39(16)
C20 C15 N4 119.78(16)
C17 C16 C15 117.81(16)
C17 C16 C21 120.49(17)
C15 C16 C21 121.65(17)
C16 C17 C18 121.51(17)
C16 C17 H17 119.2
C18 C17 H17 119.2
C19 C18 C17 118.54(17)
C19 C18 C22 121.06(17)
C17 C18 C22 120.39(18)
C18 C19 C20 122.36(17)
C18 C19 H19 118.8
C20 C19 H19 118.8
C19 C20 C15 116.91(17)
C19 C20 C23 121.25(17)
C15 C20 C23 121.82(17)
C16 C21 H21A 109.5
C16 C21 H21B 109.5
H21A C21 H21B 109.5
C16 C21 H21C 109.5
H21A C21 H21C 109.5
H21B C21 H21C 109.5
C18 C22 H22A 109.5
C18 C22 H22B 109.5
H22A C22 H22B 109.5
C18 C22 H22C 109.5
H22A C22 H22C 109.5
H22B C22 H22C 109.5
C20 C23 H23A 109.5
C20 C23 H23B 109.5
H23A C23 H23B 109.5
C20 C23 H23C 109.5
H23A C23 H23C 109.5
H23B C23 H23C 109.5
O2 C24 O1 130.1(2)
O2 C24 C25 116.78(18)
O1 C24 C25 113.12(17)
F2 C25 F3 106.21(18)
F2 C25 F1 106.37(17)
F3 C25 F1 107.58(17)
F2 C25 C24 111.63(16)
F3 C25 C24 114.02(16)
F1 C25 C24 110.62(18)
O4 C26 O3 130.35(19)
O4 C26 C27 117.44(18)
O3 C26 C27 112.19(17)
F6 C27 F4 106.97(17)
F6 C27 F5 106.93(17)
F4 C27 F5 107.03(17)
F6 C27 C26 110.43(16)
F4 C27 C26 112.64(17)
F5 C27 C26 112.51(17)

loop_
_geom_bond_atom_site_label_1
_geom_bond_atom_site_label_2
_geom_bond_distance
Cl1 C1S 1.760(3)
C1S Cl2 1.772(3)
C1S H1S1 0.9900
C1S H1S2 0.9900
Pd1 C1 1.9501(19)
Pd1 C12 1.963(2)
Pd1 O1 2.0644(14)
Pd1 O3 2.0751(13)
F1 C25 1.330(2)
F2 C25 1.327(2)
F3 C25 1.328(2)
F4 C27 1.333(2)
F5 C27 1.337(2)
F6 C27 1.329(2)
O1 C24 1.258(2)
O2 C24 1.219(2)
O3 C26 1.259(2)
O4 C26 1.217(2)
N1 C1 1.350(2)
N1 C2 1.394(2)
N1 C8 1.469(2)
N2 C1 1.352(2)
N2 C7 1.393(2)
N2 C9 1.469(2)
N3 C12 1.351(2)
N3 C13 1.382(3)
N3 C11 1.471(2)
N4 C12 1.353(2)
N4 C14 1.382(2)
N4 C15 1.449(2)
C2 C3 1.386(3)
C2 C7 1.390(3)
C3 C4 1.387(3)
C3 H3 0.9500
C4 C5 1.392(4)
C4 H4 0.9500
C5 C6 1.383(3)
C5 H5 0.9500
C6 C7 1.393(3)
C6 H6 0.9500
C8 H8A 0.9800
C8 H8B 0.9800
C8 H8C 0.9800
C9 C10 1.522(3)
C9 H9A 0.9900
C9 H9B 0.9900
C10 C11 1.530(3)
C10 H10A 0.9900
C10 H10B 0.9900
C11 H11A 0.9900
C11 H11B 0.9900
C13 C14 1.340(3)
C13 H13 0.9500
C14 H14 0.9500
C15 C16 1.393(3)
C15 C20 1.395(2)
C16 C17 1.390(3)
C16 C21 1.508(2)
C17 C18 1.392(3)
C17 H17 0.9500
C18 C19 1.386(3)
C18 C22 1.502(3)
C19 C20 1.393(3)
C19 H19 0.9500
C20 C23 1.502(3)
C21 H21A 0.9800
C21 H21B 0.9800
C21 H21C 0.9800
C22 H22A 0.9800
C22 H22B 0.9800
C22 H22C 0.9800
C23 H23A 0.9800
C23 H23B 0.9800
C23 H23C 0.9800
C24 C25 1.541(3)
C26 C27 1.541(3)
